data_7102390
loop_
_publ_author_name
'Akutsu, Hiroki'
'Akutsu-Sato, Akane'
'Turner, Scott S'
'Day, Peter'
'Canadell, Enric'
'Firth, Steven'
'Clark, Robin J H'
'Yamada, Jun-ichi'
'Nakatsuji, Shin'ichi'

_publ_section_title
;
 Superstructures of donor packing arrangements in a series of molecular
 charge transfer salts.
;
_journal_issue 1
_journal_name_full 'Chemical communications (Cambridge, England)'
_journal_page_first 18
_journal_page_last 19
_journal_paper_doi 10.1039/b310683g
_journal_year 2004
_chemical_formula_moiety 'C54 H44 Fe N O13 S32 '
_chemical_formula_sum 'C54 H44 Fe N O13 S32'
_chemical_formula_weight 1996.71
_chemical_name_common
;
Tetrakis(Bis(ethylenedithio)tetrathiafulvalenium) ammonium
tris(oxalato) iron acetophenone solvate
;
_chemical_name_systematic
;
Tetrakis(Bis(ethylenedithio)tetrathiafulvalenium) ammonium
tris(oxalato) iron acetophenone solvate
;
_space_group_IT_number 2
_symmetry_cell_setting triclinic
_symmetry_Int_Tables_number 2
_symmetry_space_group_name_Hall '-P 1'
_symmetry_space_group_name_H-M 'P -1'
_cell_angle_alpha 82.957(6)
_cell_angle_beta 86.413(3)
_cell_angle_gamma 63.4770(12)
_cell_formula_units_Z 2
_cell_length_a 10.132(2)
_cell_length_b 11.261(1)
_cell_length_c 36.651(4)
_cell_measurement_reflns_used 0
_cell_measurement_temperature 298
_cell_measurement_theta_max 0.0
_cell_measurement_theta_min 0.0
_cell_volume 3713.3(8)
_computing_cell_refinement 'MSC/AFC Diffractometer Control'
_computing_data_collection 'MSC/AFC Diffractometer Control'
_computing_data_reduction 'teXsan (MSC, 1997-1999)'
_computing_publication_material 'teXsan (MSC, 1997-1999)'
_computing_structure_refinement 'CRYSTALS (Watkin et al 2001)'
_computing_structure_solution
;
SIR92 (Altomare, et. al. 1994)
;
_diffrn_ambient_temperature 298
_diffrn_measurement_device 'Rigaku '
_diffrn_orient_matrix_UB_11 0.00000
_diffrn_orient_matrix_UB_12 0.00000
_diffrn_orient_matrix_UB_13 0.00000
_diffrn_orient_matrix_UB_21 0.00000
_diffrn_orient_matrix_UB_22 0.00000
_diffrn_orient_matrix_UB_23 0.00000
_diffrn_orient_matrix_UB_31 0.00000
_diffrn_orient_matrix_UB_32 0.00000
_diffrn_orient_matrix_UB_33 0.00000
_diffrn_radiation_detector quantum
_diffrn_radiation_monochromator graphite
_diffrn_radiation_source 'Rigaku rotating anode'
_diffrn_radiation_type 'Mo K\a'
_diffrn_radiation_wavelength 0.7107
_diffrn_reflns_av_R_equivalents 0.00000
_diffrn_reflns_limit_h_max 13
_diffrn_reflns_limit_h_min 0
_diffrn_reflns_limit_k_max 14
_diffrn_reflns_limit_k_min -12
_diffrn_reflns_limit_l_max 47
_diffrn_reflns_limit_l_min -47
_diffrn_reflns_number 15212
_diffrn_reflns_reduction_process 'Lp corrections applied'
_diffrn_reflns_theta_max 27.529
_diffrn_reflns_theta_min 2.050
_diffrn_standards_decay_% 0.00
_diffrn_standards_interval_count 0
_diffrn_standards_number 0
_exptl_absorpt_coefficient_mu 1.163
_exptl_absorpt_correction_T_max 1.998
_exptl_absorpt_correction_T_min 0.3044
_exptl_absorpt_correction_type empirical
_exptl_crystal_colour '_plate_'
_exptl_crystal_density_diffrn 1.786
_exptl_crystal_description '_black_'
_exptl_crystal_F_000 2034.00
_exptl_crystal_size_max 0.40
_exptl_crystal_size_mid 0.13
_exptl_crystal_size_min 0.005
_refine_diff_density_max 0.74
_refine_diff_density_min -0.64
_refine_ls_extinction_method none
_refine_ls_goodness_of_fit_ref 1.1524
_refine_ls_hydrogen_treatment noref
_refine_ls_matrix_type full
_refine_ls_number_constraints 0
_refine_ls_number_parameters 920
_refine_ls_number_reflns 6401
_refine_ls_number_restraints 0
_refine_ls_R_factor_all 0.2138
_refine_ls_R_factor_gt 0.0882
_refine_ls_shift/su_max 0.000390
_refine_ls_structure_factor_coef F
_refine_ls_weighting_details
;
Method = Prince modified Chebychev polynomial, (Watkin, 1994)
W = [weight] * [1-(deltaF/6*sigmaF)^2]^2

15.8 6.16 13.2 5.02
;
_refine_ls_weighting_scheme calc
_refine_ls_wR_factor_all 0.1529
_refine_ls_wR_factor_ref 0.0746
_reflns_number_gt 6401
_reflns_number_total 15212
_reflns_threshold_expression I>3.00\s(I)
_cod_data_source_file b310683g.txt
_cod_data_source_block Compound_III
_cod_original_sg_symbol_H-M 'P -1       '
_cod_original_formula_sum 'C54 H44 Fe N O13 S32 '
_cod_database_code 7102390

loop_
_symmetry_equiv_pos_as_xyz
'   +x,   +y,   +z'
'   -x,   -y,   -z'

loop_
_atom_site_label
_atom_site_type_symbol
_atom_site_fract_x
_atom_site_fract_y
_atom_site_fract_z
_atom_site_U_iso_or_equiv
_atom_site_occupancy
_atom_site_adp_type
Fe1 Fe 0.47653(15) 0.08920(14) 0.24146(3) 0.0490 1.0000 Uani
S1 S 0.6130(3) 0.8155(2) 0.10493(6) 0.0524 1.0000 Uani
S2 S 0.4249(3) 0.6330(3) 0.13220(6) 0.0597 1.0000 Uani
S3 S 0.4377(3) 0.8971(2) 0.03686(6) 0.0478 1.0000 Uani
S4 S 0.2780(3) 0.7388(3) 0.06029(6) 0.0502 1.0000 Uani
S5 S 0.2656(3) 0.9901(2) -0.04067(6) 0.0486 1.0000 Uani
S6 S 0.1120(3) 0.8270(3) -0.01678(6) 0.0509 1.0000 Uani
S7 S 0.1305(3) 1.0818(3) -0.11419(6) 0.0567 1.0000 Uani
S8 S -0.0547(3) 0.8914(3) -0.08450(7) 0.0712 1.0000 Uani
S9 S 0.4739(3) 0.6409(3) -0.07521(6) 0.0566 1.0000 Uani
S10 S 0.6798(3) 0.8169(3) -0.10298(6) 0.0561 1.0000 Uani
S11 S 0.6366(3) 0.5705(3) -0.00639(6) 0.0505 1.0000 Uani
S12 S 0.8058(3) 0.7219(3) -0.02842(6) 0.0505 1.0000 Uani
S13 S 0.7962(3) 0.4786(2) 0.07264(6) 0.0524 1.0000 Uani
S14 S 0.9635(3) 0.6310(2) 0.05049(6) 0.0484 1.0000 Uani
S15 S 0.9109(4) 0.3937(3) 0.14759(7) 0.0711 1.0000 Uani
S16 S 1.1196(3) 0.5657(3) 0.12059(7) 0.0622 1.0000 Uani
S17 S 0.6485(4) 0.0756(3) 0.36620(7) 0.0859 1.0000 Uani
S18 S 0.7317(4) 0.3212(3) 0.39315(7) 0.0744 1.0000 Uani
S19 S 0.6875(4) -0.0279(3) 0.44455(7) 0.0746 1.0000 Uani
S20 S 0.7663(4) 0.1747(3) 0.46601(7) 0.0723 1.0000 Uani
S21 S 0.7422(4) -0.1710(3) 0.52802(7) 0.0781 1.0000 Uani
S22 S 0.8200(4) 0.0326(3) 0.54888(7) 0.0715 1.0000 Uani
S23 S 0.7781(4) -0.3165(3) 0.60124(7) 0.0854 1.0000 Uani
S24 S 0.8606(4) -0.0722(3) 0.62773(7) 0.0790 1.0000 Uani
S25 S 0.8450(4) 0.5772(3) 0.37298(7) 0.0814 1.0000 Uani
S26 S 0.4965(4) 0.8197(3) 0.39699(7) 0.0800 1.0000 Uani
S27 S 0.8632(3) 0.4767(3) 0.45153(7) 0.0711 1.0000 Uani
S28 S 0.5709(3) 0.6812(3) 0.47088(7) 0.0737 1.0000 Uani
S29 S 0.9026(3) 0.3331(3) 0.53432(7) 0.0732 1.0000 Uani
S30 S 0.6102(4) 0.5364(3) 0.55397(7) 0.0762 1.0000 Uani
S31 S 0.9731(4) 0.1850(3) 0.60732(7) 0.0751 1.0000 Uani
S32 S 0.6339(4) 0.4349(3) 0.63283(7) 0.0852 1.0000 Uani
O1 O 0.6550(7) 0.0266(7) 0.27281(16) 0.0554 1.0000 Uani
O2 O 0.6292(7) -0.0365(7) 0.20901(16) 0.0597 1.0000 Uani
O3 O 0.8871(8) -0.1381(8) 0.27825(19) 0.0748 1.0000 Uani
O4 O 0.8669(8) -0.1803(7) 0.20664(18) 0.0652 1.0000 Uani
O5 O 0.3232(7) 0.0860(7) 0.20972(17) 0.0600 1.0000 Uani
O6 O 0.4296(7) -0.0460(6) 0.27238(16) 0.0532 1.0000 Uani
O7 O 0.2226(8) -0.0476(8) 0.20086(19) 0.0775 1.0000 Uani
O8 O 0.3227(8) -0.1790(7) 0.2694(2) 0.0739 1.0000 Uani
O9 O 0.4860(7) 0.2441(7) 0.21058(16) 0.0573 1.0000 Uani
O10 O 0.3545(8) 0.2356(7) 0.27230(17) 0.0621 1.0000 Uani
O11 O 0.3877(8) 0.4692(7) 0.20612(18) 0.0726 1.0000 Uani
O12 O 0.2575(9) 0.4562(7) 0.2731(2) 0.0779 1.0000 Uani
O13 O 1.0468(12) 0.1319(11) 0.2744(3) 0.1242 1.0000 Uani
N1 N 1.1576(9) -0.2786(8) 0.2362(2) 0.0625 1.0000 Uani
C1 C 0.5355(15) 0.8064(15) 0.1489(3) 0.0897 1.0000 Uani
C2 C 0.5098(14) 0.6930(14) 0.1611(3) 0.0810 1.0000 Uani
C3 C 0.4827(9) 0.8028(8) 0.0794(2) 0.0421 1.0000 Uani
C4 C 0.4089(9) 0.7299(8) 0.0908(2) 0.0406 1.0000 Uani
C5 C 0.3130(9) 0.8412(9) 0.0266(2) 0.0447 1.0000 Uani
C6 C 0.2370(9) 0.8831(9) -0.0071(2) 0.0417 1.0000 Uani
C7 C 0.1443(9) 0.9872(8) -0.0717(2) 0.0388 1.0000 Uani
C8 C 0.0699(9) 0.9153(9) -0.0603(2) 0.0417 1.0000 Uani
C10 C -0.0374(18) 0.9615(15) -0.1275(3) 0.1091 1.0000 Uani
C11 C 0.5012(11) 0.706(1) -0.1207(2) 0.0552 1.0000 Uani
C12 C 0.519(1) 0.8322(9) -0.1236(2) 0.0506 1.0000 Uani
C13 C 0.6048(9) 0.6562(9) -0.0505(2) 0.0444 1.0000 Uani
C14 C 0.6825(9) 0.7262(8) -0.0602(2) 0.0436 1.0000 Uani
C15 C 0.767(1) 0.6199(9) 0.0054(2) 0.0448 1.0000 Uani
C16 C 0.8351(9) 0.5799(9) 0.0388(2) 0.0418 1.0000 Uani
C17 C 0.9147(9) 0.4807(9) 0.1047(2) 0.0442 1.0000 Uani
C18 C 0.9926(9) 0.5484(8) 0.0942(2) 0.0415 1.0000 Uani
C19 C 1.0500(14) 0.4051(15) 0.1721(3) 0.0873 1.0000 Uani
C20 C 1.0670(14) 0.5292(16) 0.1649(3) 0.0900 1.0000 Uani
C21 C 0.638(2) 0.2206(18) 0.3422(3) 0.1444 1.0000 Uani
C22 C 0.7275(14) 0.2819(13) 0.3476(3) 0.0770 1.0000 Uani
C23 C 0.6863(12) 0.0951(11) 0.4100(3) 0.0660 1.0000 Uani
C24 C 0.7252(12) 0.1868(11) 0.4192(3) 0.0668 1.0000 Uani
C25 C 0.7419(13) 0.0312(11) 0.4794(2) 0.0672 1.0000 Uani
C26 C 0.7646(11) -0.0275(11) 0.5141(3) 0.0614 1.0000 Uani
C27 C 0.7884(11) -0.184(1) 0.5743(3) 0.0577 1.0000 Uani
C28 C 0.8234(11) -0.0907(11) 0.5834(2) 0.0615 1.0000 Uani
C29 C 0.8127(18) -0.2924(13) 0.6464(3) 0.0985 1.0000 Uani
C30 C 0.7710(18) -0.1562(14) 0.6532(3) 0.0978 1.0000 Uani
C31 C 0.7408(15) 0.7404(12) 0.3512(3) 0.0757 1.0000 Uani
C32 C 0.5759(15) 0.7884(12) 0.3521(3) 0.0761 1.0000 Uani
C33 C 0.7622(13) 0.592(1) 0.4163(2) 0.0609 1.0000 Uani
C34 C 0.6302(13) 0.6877(12) 0.4244(3) 0.0641 1.0000 Uani
C35 C 0.7282(13) 0.5374(11) 0.4857(3) 0.0669 1.0000 Uani
C36 C 0.7437(12) 0.4765(11) 0.5200(2) 0.0615 1.0000 Uani
C37 C 0.8460(12) 0.3220(11) 0.5795(2) 0.0590 1.0000 Uani
C38 C 0.7130(14) 0.4145(12) 0.5884(3) 0.0659 1.0000 Uani
C39 C 0.8946(15) 0.2059(14) 0.6525(3) 0.0888 1.0000 Uani
C40 C 0.793(2) 0.3368(17) 0.6596(4) 0.1384 1.0000 Uani
C41 C 0.7693(13) -0.0690(11) 0.2615(2) 0.0578 1.0000 Uani
C42 C 0.7611(11) -0.103(1) 0.2225(2) 0.0479 1.0000 Uani
C43 C 0.290(1) -0.012(1) 0.2191(2) 0.0536 1.0000 Uani
C44 C 0.3472(11) -0.085(1) 0.2569(2) 0.0557 1.0000 Uani
C45 C 0.4077(12) 0.3591(11) 0.2215(2) 0.0584 1.0000 Uani
C46 C 0.3316(11) 0.353(1) 0.2593(2) 0.0525 1.0000 Uani
C47 C 0.8614(12) 0.3471(11) 0.2588(3) 0.0667 1.0000 Uani
C48 C 0.7119(13) 0.4138(12) 0.2514(3) 0.0742 1.0000 Uani
C49 C 0.6360(13) 0.5494(14) 0.2566(3) 0.0861 1.0000 Uani
C50 C 0.714(2) 0.6130(13) 0.2660(3) 0.0964 1.0000 Uani
C51 C 0.8617(18) 0.5475(15) 0.2732(3) 0.0933 1.0000 Uani
C52 C 0.9360(13) 0.4100(14) 0.2694(3) 0.0772 1.0000 Uani
C53 C 0.9393(14) 0.1999(13) 0.2546(3) 0.0778 1.0000 Uani
C54 C 0.8882(15) 0.1464(12) 0.2282(4) 0.0885 1.0000 Uani
C91 C 0.050(7) 1.007(7) -0.1415(6) 0.0873 0.52(5) Uani
C92 C -0.016(3) 1.082(3) -0.1344(7) 0.0527 0.52(5) Uani
H1 H 0.4421 0.8828 0.1493 0.0507 1.0000 Uiso
H2 H 0.5985 0.8114 0.1662 0.0507 1.0000 Uiso
H3 H 0.6039 0.6207 0.1664 0.0507 1.0000 Uiso
H4 H 0.4526 0.7095 0.1835 0.0507 1.0000 Uiso
H7 H -0.1379 1.0110 -0.1357 0.0507 1.0000 Uiso
H8 H 0.0110 0.8877 -0.1413 0.0507 1.0000 Uiso
H9 H 0.5920 0.6394 -0.1299 0.0507 1.0000 Uiso
H10 H 0.4230 0.7180 -0.1358 0.0507 1.0000 Uiso
H11 H 0.4355 0.8956 -0.1120 0.0507 1.0000 Uiso
H12 H 0.5216 0.8627 -0.1488 0.0507 1.0000 Uiso
H13 H 1.0309 0.3911 0.1977 0.0507 1.0000 Uiso
H14 H 1.1426 0.3356 0.1660 0.0507 1.0000 Uiso
H15 H 1.1346 0.5296 0.1821 0.0507 1.0000 Uiso
H16 H 0.9722 0.5997 0.1690 0.0507 1.0000 Uiso
H17 H 0.6557 0.2002 0.3175 0.0507 1.0000 Uiso
H18 H 0.5312 0.2894 0.3427 0.0507 1.0000 Uiso
H19 H 0.6960 0.3596 0.3310 0.0507 1.0000 Uiso
H20 H 0.8329 0.2243 0.3403 0.0507 1.0000 Uiso
H21 H 0.7683 -0.3339 0.6640 0.0507 1.0000 Uiso
H22 H 0.9160 -0.3357 0.6493 0.0507 1.0000 Uiso
H23 H 0.7811 -0.1533 0.6787 0.0507 1.0000 Uiso
H24 H 0.6684 -0.1093 0.6472 0.0507 1.0000 Uiso
H25 H 0.7632 0.8002 0.3625 0.0507 1.0000 Uiso
H26 H 0.7709 0.7400 0.3261 0.0507 1.0000 Uiso
H27 H 0.5529 0.7230 0.3436 0.0507 1.0000 Uiso
H28 H 0.5323 0.8688 0.3364 0.0507 1.0000 Uiso
H29 H 0.8606 0.1399 0.6585 0.0507 1.0000 Uiso
H30 H 0.9761 0.1857 0.6684 0.0507 1.0000 Uiso
H31 H 0.8414 0.3918 0.6618 0.0507 1.0000 Uiso
H32 H 0.7513 0.3245 0.6832 0.0507 1.0000 Uiso
H33 H 0.6681 0.3656 0.2414 0.0507 1.0000 Uiso
H34 H 0.5320 0.5917 0.2545 0.0507 1.0000 Uiso
H35 H 0.6660 0.7075 0.2659 0.0507 1.0000 Uiso
H36 H 0.9081 0.5962 0.2823 0.0507 1.0000 Uiso
H37 H 1.0386 0.3652 0.2729 0.0507 1.0000 Uiso
H38 H 0.8435 0.0956 0.2403 0.0507 1.0000 Uiso
H39 H 0.8237 0.2171 0.2122 0.0507 1.0000 Uiso
H40 H 0.9739 0.0903 0.2149 0.0507 1.0000 Uiso
H41 H 1.0614 -0.2397 0.2257 0.0507 1.0000 Uiso
H42 H 1.1652 -0.3499 0.2544 0.0507 1.0000 Uiso
H43 H 1.2288 -0.3153 0.2173 0.0507 1.0000 Uiso
H44 H 1.1737 -0.2150 0.2466 0.0507 1.0000 Uiso
H51 H 0.0401 1.0355 -0.1671 0.0507 0.52(5) Uiso
H52 H -0.1184 1.1677 -0.1288 0.0507 0.52(5) Uiso
H61 H 0.1219 0.9219 -0.1364 0.0507 0.52(5) Uiso
H62 H -0.0050 1.0938 -0.1584 0.0507 0.52(5) Uiso

loop_
_atom_site_aniso_label
_atom_site_aniso_U_11
_atom_site_aniso_U_22
_atom_site_aniso_U_33
_atom_site_aniso_U_23
_atom_site_aniso_U_13
_atom_site_aniso_U_12
Fe1 0.0580(9) 0.0484(8) 0.0451(7) -0.0062(6) -0.0025(6) -0.0271(7)
S1 0.0571(15) 0.0549(15) 0.0593(13) -0.0009(11) -0.0139(11) -0.0371(13)
S2 0.0887(19) 0.0631(17) 0.0467(12) 0.0056(11) -0.0181(12) -0.0516(16)
S3 0.0537(14) 0.0533(14) 0.0507(12) 0.002(1) -0.011(1) -0.0368(12)
S4 0.0612(15) 0.0648(16) 0.0451(11) 0.0018(11) -0.010(1) -0.0468(14)
S5 0.0579(15) 0.0596(15) 0.0451(11) 0.004(1) -0.012(1) -0.0420(13)
S6 0.0587(15) 0.0668(16) 0.0433(11) 0.0053(11) -0.011(1) -0.0436(14)
S7 0.0613(16) 0.0608(16) 0.0587(13) 0.0180(12) -0.0222(12) -0.0398(14)
S8 0.092(2) 0.101(2) 0.0577(14) 0.0169(14) -0.0265(14) -0.079(2)
S9 0.0600(16) 0.0692(17) 0.0612(14) -0.0020(12) -0.0133(12) -0.0465(14)
S10 0.0651(16) 0.0621(16) 0.0527(13) 0.0094(12) -0.0190(11) -0.0400(14)
S11 0.0526(14) 0.0634(16) 0.0522(12) -0.0016(11) -0.004(1) -0.0414(13)
S12 0.0545(14) 0.0629(15) 0.0500(12) 0.0038(11) -0.010(1) -0.0414(13)
S13 0.0613(16) 0.0600(16) 0.0537(13) -0.0008(11) -0.0050(11) -0.0434(14)
S14 0.0516(14) 0.0511(14) 0.0543(12) -0.001(1) -0.006(1) -0.0335(12)
S15 0.099(2) 0.0757(19) 0.0524(14) 0.0110(13) -0.0117(14) -0.0543(18)
S16 0.0653(17) 0.0579(16) 0.0719(16) -0.0004(12) -0.0245(13) -0.0335(14)
S17 0.143(3) 0.080(2) 0.0501(14) -0.0013(14) -0.0196(16) -0.062(2)
S18 0.115(2) 0.0712(19) 0.0499(13) 0.0002(13) -0.0067(14) -0.0534(19)
S19 0.112(2) 0.077(2) 0.0494(14) -0.0014(13) -0.0051(14) -0.0558(19)
S20 0.106(2) 0.083(2) 0.0469(13) -0.0013(13) -0.0086(13) -0.0589(19)
S21 0.117(3) 0.079(2) 0.0506(14) -0.0002(13) -0.0107(15) -0.055(2)
S22 0.100(2) 0.079(2) 0.0495(13) 0.0034(13) -0.0053(13) -0.0542(18)
S23 0.140(3) 0.069(2) 0.0569(15) 0.0056(14) -0.0129(17) -0.057(2)
S24 0.106(2) 0.097(2) 0.0526(14) 0.0075(14) -0.0160(15) -0.064(2)
S25 0.107(2) 0.0624(19) 0.0557(15) 0.0035(13) 0.0127(15) -0.0247(18)
S26 0.090(2) 0.080(2) 0.0519(14) 0.0059(14) -0.0080(14) -0.0245(18)
S27 0.088(2) 0.0689(19) 0.0523(14) 0.0017(13) -0.0087(13) -0.0317(17)
S28 0.086(2) 0.082(2) 0.0454(13) -0.0026(13) 0.0007(13) -0.0320(17)
S29 0.086(2) 0.079(2) 0.0509(14) 0.0019(13) -0.0077(13) -0.0352(17)
S30 0.092(2) 0.078(2) 0.0504(14) 0.0043(14) -0.0092(14) -0.0328(18)
S31 0.091(2) 0.076(2) 0.0560(15) 0.0067(14) -0.0144(14) -0.0357(17)
S32 0.103(2) 0.085(2) 0.0513(15) 0.0037(14) 0.0007(15) -0.0301(19)
O1 0.056(4) 0.058(4) 0.054(4) -0.019(3) 0.001(3) -0.024(4)
O2 0.060(4) 0.066(5) 0.049(3) -0.013(3) -0.009(3) -0.023(4)
O3 0.068(5) 0.087(6) 0.069(4) -0.002(4) -0.015(4) -0.033(4)
O4 0.056(5) 0.066(5) 0.063(4) -0.014(4) 0.007(4) -0.018(4)
O5 0.057(4) 0.056(4) 0.061(4) -0.002(3) -0.011(3) -0.019(4)
O6 0.063(4) 0.048(4) 0.056(3) -0.002(3) -0.015(3) -0.030(3)
O7 0.081(5) 0.106(6) 0.071(4) -0.023(4) -0.011(4) -0.060(5)
O8 0.090(5) 0.061(5) 0.084(5) 0.013(4) -0.021(4) -0.048(4)
O9 0.064(4) 0.046(4) 0.056(4) -0.012(3) 0.011(3) -0.019(4)
O10 0.086(5) 0.048(4) 0.057(4) -0.009(3) 0.012(3) -0.035(4)
O11 0.090(5) 0.062(5) 0.065(4) 0.014(4) -0.003(4) -0.037(4)
O12 0.099(6) 0.053(5) 0.083(5) -0.023(4) 0.029(4) -0.036(5)
O13 0.104(8) 0.102(8) 0.128(8) -0.027(6) -0.025(6) -0.005(6)
N1 0.055(5) 0.059(5) 0.075(5) -0.002(4) -0.012(4) -0.027(4)
C1 0.135(11) 0.145(12) 0.044(5) -0.025(6) -0.005(6) -0.107(11)
C2 0.11(1) 0.11(1) 0.047(5) 0.005(6) -0.014(6) -0.075(9)
C3 0.039(5) 0.041(5) 0.048(5) -0.006(4) -0.010(4) -0.018(4)
C4 0.047(5) 0.038(5) 0.050(5) -0.004(4) -0.006(4) -0.030(4)
C5 0.048(5) 0.055(6) 0.046(4) -0.000(4) -0.008(4) -0.036(5)
C6 0.044(5) 0.054(6) 0.042(4) -0.002(4) -0.008(4) -0.035(5)
C7 0.043(5) 0.035(5) 0.042(4) 0.001(4) -0.004(4) -0.021(4)
C8 0.046(5) 0.049(5) 0.034(4) -0.000(4) -0.004(4) -0.025(5)
C10 0.171(14) 0.125(12) 0.092(8) 0.032(8) -0.065(9) -0.122(12)
C11 0.058(6) 0.059(6) 0.057(5) -0.009(5) -0.006(4) -0.033(5)
C12 0.055(6) 0.053(6) 0.048(5) -0.000(4) -0.007(4) -0.029(5)
C13 0.049(5) 0.056(6) 0.036(4) -0.008(4) -0.008(4) -0.029(5)
C14 0.046(5) 0.043(5) 0.056(5) -0.001(4) -0.014(4) -0.032(5)
C15 0.058(6) 0.048(5) 0.045(4) -0.013(4) -0.001(4) -0.036(5)
C16 0.041(5) 0.046(5) 0.048(4) -0.003(4) -0.003(4) -0.028(4)
C17 0.041(5) 0.035(5) 0.052(5) -0.011(4) 0.003(4) -0.011(4)
C18 0.041(5) 0.027(4) 0.053(5) -0.005(4) -0.007(4) -0.011(4)
C19 0.092(9) 0.110(11) 0.056(6) 0.001(7) -0.004(6) -0.044(8)
C20 0.075(8) 0.136(13) 0.080(8) -0.042(8) -0.003(6) -0.057(9)
C21 0.30(2) 0.161(16) 0.047(7) 0.003(8) -0.02(1) -0.172(18)
C22 0.107(9) 0.094(9) 0.049(5) -0.009(6) -0.007(6) -0.060(8)
C23 0.083(8) 0.051(6) 0.060(6) 0.005(5) -0.011(5) -0.027(6)
C24 0.069(7) 0.072(8) 0.053(6) -0.004(5) -0.010(5) -0.026(6)
C25 0.088(8) 0.074(7) 0.038(5) 0.002(5) 0.004(5) -0.038(7)
C26 0.068(7) 0.060(7) 0.057(6) -0.013(5) 0.008(5) -0.028(6)
C27 0.061(6) 0.057(6) 0.064(6) -0.007(5) -0.000(5) -0.033(5)
C28 0.054(6) 0.077(7) 0.050(5) 0.010(5) -0.001(4) -0.030(6)
C29 0.163(14) 0.072(9) 0.057(7) -0.006(6) 0.009(7) -0.052(9)
C30 0.158(13) 0.095(11) 0.053(6) 0.004(6) -0.007(7) -0.07(1)
C31 0.11(1) 0.066(7) 0.046(5) -0.003(5) 0.005(6) -0.035(7)
C32 0.11(1) 0.063(7) 0.061(6) -0.005(5) -0.006(6) -0.038(7)
C33 0.090(8) 0.045(6) 0.048(5) -0.001(4) 0.003(5) -0.031(6)
C34 0.088(8) 0.068(8) 0.051(5) -0.003(5) -0.008(5) -0.047(7)
C35 0.093(8) 0.076(7) 0.048(5) -0.000(5) -0.003(5) -0.054(7)
C36 0.075(7) 0.068(7) 0.047(5) -0.010(5) -0.003(5) -0.036(6)
C37 0.066(7) 0.062(7) 0.054(5) 0.000(5) -0.016(5) -0.032(6)
C38 0.095(9) 0.070(8) 0.050(5) 0.014(5) -0.023(6) -0.053(7)
C39 0.11(1) 0.09(1) 0.056(6) -0.004(6) -0.022(6) -0.032(9)
C40 0.208(19) 0.092(12) 0.059(8) 0.008(8) -0.017(9) -0.018(12)
C41 0.085(8) 0.056(7) 0.051(5) -0.000(5) -0.016(6) -0.047(7)
C42 0.047(6) 0.052(6) 0.053(5) 0.001(5) -0.003(5) -0.031(5)
C43 0.053(6) 0.050(6) 0.058(5) -0.009(5) 0.001(4) -0.022(5)
C44 0.078(7) 0.045(6) 0.049(5) -0.005(4) -0.007(5) -0.030(6)
C45 0.076(7) 0.064(8) 0.043(5) 0.014(5) -0.016(5) -0.041(7)
C46 0.064(7) 0.042(6) 0.062(5) -0.012(5) -0.003(5) -0.030(5)
C47 0.065(7) 0.066(8) 0.060(6) -0.012(5) 0.009(5) -0.021(6)
C48 0.077(8) 0.060(7) 0.081(7) -0.002(6) -0.019(6) -0.025(7)
C49 0.069(8) 0.09(1) 0.087(8) -0.026(7) -0.004(6) -0.016(7)
C50 0.146(14) 0.063(9) 0.070(8) -0.010(6) 0.005(8) -0.04(1)
C51 0.113(12) 0.08(1) 0.083(8) -0.028(7) 0.011(8) -0.04(1)
C52 0.067(8) 0.111(11) 0.066(7) -0.026(6) 0.011(5) -0.047(8)
C53 0.076(8) 0.075(9) 0.078(7) -0.010(6) -0.006(6) -0.028(7)
C54 0.11(1) 0.067(8) 0.105(9) -0.015(7) 0.018(8) -0.051(8)
C91 0.17(4) 0.14(4) 0.020(9) 0.009(15) -0.021(15) -0.14(4)
C92 0.064(14) 0.023(12) 0.063(14) -0.02(1) -0.02(1) -0.005(11)

loop_
_atom_type_symbol
_atom_type_oxidation_number
_atom_type_number_in_cell
_atom_type_scat_dispersion_real
_atom_type_scat_dispersion_imag
_atom_type_scat_source
Fe 0 2 0.301 0.845
;International Tables for Crystallography
(1992, Vol. C, Tables 4.2.6.8 and 6.1.1.1)
;
S 0 64 0.110 0.124
;International Tables for Crystallography
(1992, Vol. C, Table 6.1.1.2)
;
O 0 26 0.008 0.006
;International Tables for Crystallography
(1992, Vol. C, Table 6.1.1.2)
;
N 0 2 0.004 0.003
;International Tables for Crystallography
(1992, Vol. C, Table 6.1.1.2)
;
C 0 108 0.002 0.002
;International Tables for Crystallography
(1992, Vol. C, Table 6.1.1.2)
;
H 0 88 0.000 0.000
;International Tables for Crystallography
(1992, Vol. C, Table 6.1.1.2)
;

loop_
_geom_angle_atom_site_label_1
_geom_angle_atom_site_label_2
_geom_angle_atom_site_label_3
_geom_angle
_geom_angle_publ_flag
O1 Fe1 O2 80.2(3) yes
O1 Fe1 O5 160.7(3) yes
O2 Fe1 O5 87.3(3) yes
O1 Fe1 O6 86.6(2) yes
O2 Fe1 O6 97.4(3) yes
O5 Fe1 O6 80.5(2) yes
O1 Fe1 O9 101.1(3) yes
O2 Fe1 O9 90.1(3) yes
O5 Fe1 O9 93.5(3) yes
O6 Fe1 O9 170.1(3) yes
O1 Fe1 O10 93.0(3) yes
O2 Fe1 O10 166.6(3) yes
O5 Fe1 O10 102.0(3) yes
O6 Fe1 O10 93.6(3) yes
O9 Fe1 O10 79.9(3) yes
C1 S1 C3 98.7(4) yes
C2 S2 C4 103.5(4) yes
C3 S3 C5 94.5(4) yes
C4 S4 C5 95.0(4) yes
C6 S5 C7 94.9(3) yes
C6 S6 C8 94.8(4) yes
C7 S7 C9 101.4(5) yes
C8 S8 C10 101.5(4) yes
C11 S9 C13 101.9(4) yes
C12 S10 C14 102.9(4) yes
C13 S11 C15 95.4(4) yes
C14 S12 C15 95.2(4) yes
C16 S13 C17 94.9(4) yes
C16 S14 C18 95.5(4) yes
C17 S15 C19 102.2(5) yes
C18 S16 C20 101.4(4) yes
C21 S17 C23 100.6(6) yes
C22 S18 C24 101.3(5) yes
C23 S19 C25 95.6(5) yes
C24 S20 C25 95.7(5) yes
C26 S21 C27 96.1(4) yes
C26 S22 C28 95.8(5) yes
C27 S23 C29 102.9(5) yes
C28 S24 C30 99.3(5) yes
C31 S25 C33 100.3(5) yes
C32 S26 C34 101.6(6) yes
C33 S27 C35 96.1(5) yes
C34 S28 C35 95.3(5) yes
C36 S29 C37 95.4(5) yes
C36 S30 C38 94.7(6) yes
C37 S31 C39 104.9(6) yes
C38 S32 C40 99.9(7) yes
Fe1 O1 C41 114.8(6) yes
Fe1 O2 C42 116.8(6) yes
Fe1 O5 C43 114.0(5) yes
Fe1 O6 C44 114.8(5) yes
Fe1 O9 C45 116.3(6) yes
Fe1 O10 C46 116.3(6) yes
H41 N1 H42 109.636 no
H41 N1 H43 109.284 no
H42 N1 H43 114.753 no
H41 N1 H44 108.916 no
H42 N1 H44 108.405 no
H43 N1 H44 105.653 no
S1 C1 C2 118.9(9) yes
S1 C1 H1 106.277 no
C2 C1 H1 108.135 no
S1 C1 H2 107.243 no
C2 C1 H2 109.682 no
H1 C1 H2 105.860 no
S2 C2 C1 121.2(7) yes
S2 C2 H3 104.493 no
C1 C2 H3 104.928 no
S2 C2 H4 107.004 no
C1 C2 H4 108.734 no
H3 C2 H4 110.113 no
S1 C3 S3 117.1(4) yes
S1 C3 C4 125.1(6) yes
S3 C3 C4 117.7(6) yes
S2 C4 S4 116.2(4) yes
S2 C4 C3 127.8(6) yes
S4 C4 C3 116.0(6) yes
S3 C5 S4 116.5(4) yes
S3 C5 C6 121.9(6) yes
S4 C5 C6 121.5(6) yes
S5 C6 S6 116.5(4) yes
S5 C6 C5 122.4(5) yes
S6 C6 C5 121.1(6) yes
S5 C7 S7 115.7(4) yes
S5 C7 C8 116.9(5) yes
S7 C7 C8 127.5(6) yes
S6 C8 S8 115.1(4) yes
S6 C8 C7 116.9(6) yes
S8 C8 C7 127.9(6) yes
S7 C9 C10 129.2(9) yes
S7 C9 H5 102.516 no
C10 C9 H5 99.503 no
S7 C9 H6 108.910 no
C10 C9 H6 105.507 no
H5 C9 H6 109.901 no
S8 C10 C9 130.2(9) yes
S8 C10 H7 104.368 no
C9 C10 H7 103.423 no
S8 C10 H8 103.889 no
C9 C10 H8 107.468 no
H7 C10 H8 105.357 no
S9 C11 C12 116.0(6) yes
S9 C11 H9 106.760 no
C12 C11 H9 106.085 no
S9 C11 H10 109.920 no
C12 C11 H10 110.663 no
H9 C11 H10 106.851 no
S10 C12 C11 115.0(6) yes
S10 C12 H11 110.189 no
C11 C12 H11 106.111 no
S10 C12 H12 109.135 no
C11 C12 H12 107.709 no
H11 C12 H12 108.514 no
S9 C13 S11 114.6(5) yes
S9 C13 C14 129.0(6) yes
S11 C13 C14 116.4(6) yes
S10 C14 S12 115.2(4) yes
S10 C14 C13 127.1(6) yes
S12 C14 C13 117.7(6) yes
S11 C15 S12 115.4(4) yes
S11 C15 C16 122.0(6) yes
S12 C15 C16 122.6(6) yes
S13 C16 S14 115.1(4) yes
S13 C16 C15 122.9(6) yes
S14 C16 C15 122.0(6) yes
S13 C17 S15 113.9(5) yes
S13 C17 C18 117.4(6) yes
S15 C17 C18 128.7(6) yes
S14 C18 S16 116.0(5) yes
S14 C18 C17 117.1(6) yes
S16 C18 C17 126.9(6) yes
S15 C19 C20 117.8(9) yes
S15 C19 H13 107.945 no
C20 C19 H13 109.193 no
S15 C19 H14 108.403 no
C20 C19 H14 105.945 no
H13 C19 H14 107.138 no
S16 C20 C19 116.6(9) yes
S16 C20 H15 112.063 no
C19 C20 H15 109.517 no
S16 C20 H16 107.823 no
C19 C20 H16 103.907 no
H15 C20 H16 106.034 no
S17 C21 C22 125.9(13) yes
S17 C21 H17 97.434 no
C22 C21 H17 104.528 no
S17 C21 H18 103.867 no
C22 C21 H18 112.302 no
H17 C21 H18 111.686 no
S18 C22 C21 116.8(9) yes
S18 C22 H19 110.063 no
C21 C22 H19 104.157 no
S18 C22 H20 107.162 no
C21 C22 H20 107.990 no
H19 C22 H20 110.619 no
S17 C23 S19 115.0(6) yes
S17 C23 C24 126.8(7) yes
S19 C23 C24 118.0(7) yes
S18 C24 S20 113.6(6) yes
S18 C24 C23 130.5(7) yes
S20 C24 C23 115.8(8) yes
S19 C25 S20 114.7(5) yes
S19 C25 C26 123.6(8) yes
S20 C25 C26 121.6(8) yes
S21 C26 S22 114.3(5) yes
S21 C26 C25 122.5(8) yes
S22 C26 C25 123.2(8) yes
S21 C27 S23 114.1(5) yes
S21 C27 C28 116.3(7) yes
S23 C27 C28 129.5(7) yes
S22 C28 S24 116.2(6) yes
S22 C28 C27 117.5(7) yes
S24 C28 C27 126.2(7) yes
S23 C29 C30 116.6(9) yes
S23 C29 H21 110.085 no
C30 C29 H21 114.107 no
S23 C29 H22 105.560 no
C30 C29 H22 104.309 no
H21 C29 H22 104.862 no
S24 C30 C29 118.1(11) yes
S24 C30 H23 113.507 no
C29 C30 H23 105.892 no
S24 C30 H24 110.780 no
C29 C30 H24 100.106 no
H23 C30 H24 107.203 no
S25 C31 C32 115.3(8) yes
S25 C31 H25 109.550 no
C32 C31 H25 107.164 no
S25 C31 H26 107.684 no
C32 C31 H26 105.313 no
H25 C31 H26 111.864 no
S26 C32 C31 113.3(7) yes
S26 C32 H27 108.272 no
C31 C32 H27 109.844 no
S26 C32 H28 107.886 no
C31 C32 H28 108.296 no
H27 C32 H28 109.175 no
S25 C33 S27 116.7(7) yes
S25 C33 C34 125.7(8) yes
S27 C33 C34 117.5(8) yes
S26 C34 S28 112.1(7) yes
S26 C34 C33 131.1(8) yes
S28 C34 C33 116.8(8) yes
S27 C35 S28 114.3(5) yes
S27 C35 C36 122.5(9) yes
S28 C35 C36 123.2(9) yes
S29 C36 S30 115.0(5) yes
S29 C36 C35 122.3(8) yes
S30 C36 C35 122.7(9) yes
S29 C37 S31 114.2(7) yes
S29 C37 C38 116.8(7) yes
S31 C37 C38 129.0(8) yes
S30 C38 S32 115.1(7) yes
S30 C38 C37 118.2(8) yes
S32 C38 C37 126.6(7) yes
S31 C39 C40 117.2(9) yes
S31 C39 H29 109.473 no
C40 C39 H29 110.875 no
S31 C39 H30 107.633 no
C40 C39 H30 101.279 no
H29 C39 H30 109.941 no
S32 C40 C39 124.4(13) yes
S32 C40 H31 104.232 no
C39 C40 H31 110.230 no
S32 C40 H32 98.778 no
C39 C40 H32 102.284 no
H31 C40 H32 117.333 no
O1 C41 O3 126.9(9) yes
O1 C41 C42 116.6(9) yes
O3 C41 C42 116.5(11) yes
O2 C42 O4 125.9(9) yes
O2 C42 C41 110.7(10) yes
O4 C42 C41 123.4(9) yes
O5 C43 O7 125.8(9) yes
O5 C43 C44 114.2(8) yes
O7 C43 C44 120.0(9) yes
O6 C44 O8 123.9(8) yes
O6 C44 C43 114.6(8) yes
O8 C44 C43 121.1(8) yes
O9 C45 O11 128.1(10) yes
O9 C45 C46 113.1(8) yes
O11 C45 C46 118.8(11) yes
O10 C46 O12 126.8(9) yes
O10 C46 C45 113.9(9) yes
O12 C46 C45 119.3(9) yes
C48 C47 C52 122.2(11) yes
C48 C47 C53 118.3(10) yes
C52 C47 C53 119.5(11) yes
C47 C48 C49 119.5(10) yes
C47 C48 H33 114.629 no
C49 C48 H33 125.637 no
C48 C49 C50 118.3(12) yes
C48 C49 H34 121.446 no
C50 C49 H34 120.245 no
C49 C50 C51 123.0(13) yes
C49 C50 H35 120.029 no
C51 C50 H35 116.651 no
C50 C51 C52 119.3(12) yes
C50 C51 H36 117.164 no
C52 C51 H36 123.343 no
C47 C52 C51 117.6(11) yes
C47 C52 H37 122.281 no
C51 C52 H37 119.727 no
O13 C53 C47 116.9(11) yes
O13 C53 C54 123.5(13) yes
C47 C53 C54 119.6(11) yes
C53 C54 H38 110.129 no
C53 C54 H39 108.583 no
H38 C54 H39 112.925 no
C53 C54 H40 106.123 no
H38 C54 H40 109.175 no
H39 C54 H40 109.680 no

loop_
_geom_bond_atom_site_label_1
_geom_bond_atom_site_label_2
_geom_bond_distance
_geom_bond_publ_flag
Fe1 O1 2.004(6) yes
Fe1 O2 2.009(7) yes
Fe1 O5 2.015(6) yes
Fe1 O6 1.995(6) yes
Fe1 O9 1.994(6) yes
Fe1 O10 2.002(7) yes
S1 C1 1.760(11) yes
S1 C3 1.732(7) yes
S2 C2 1.78(1) yes
S2 C4 1.731(8) yes
S3 C3 1.737(8) yes
S3 C5 1.722(7) yes
S4 C4 1.747(7) yes
S4 C5 1.718(8) yes
S5 C6 1.717(8) yes
S5 C7 1.739(7) yes
S6 C6 1.721(7) yes
S6 C8 1.741(7) yes
S7 C7 1.748(7) yes
S7 C9 1.71(1) yes
S8 C8 1.719(8) yes
S8 C10 1.693(12) yes
S9 C11 1.799(9) yes
S9 C13 1.733(7) yes
S10 C12 1.768(8) yes
S10 C14 1.757(8) yes
S11 C13 1.746(8) yes
S11 C15 1.742(7) yes
S12 C14 1.746(7) yes
S12 C15 1.726(8) yes
S13 C16 1.732(8) yes
S13 C17 1.740(8) yes
S14 C16 1.737(8) yes
S14 C18 1.724(8) yes
S15 C17 1.754(8) yes
S15 C19 1.777(12) yes
S16 C18 1.743(8) yes
S16 C20 1.735(13) yes
S17 C21 1.719(15) yes
S17 C23 1.74(1) yes
S18 C22 1.79(1) yes
S18 C24 1.713(11) yes
S19 C23 1.76(1) yes
S19 C25 1.73(1) yes
S20 C24 1.768(9) yes
S20 C25 1.75(1) yes
S21 C26 1.74(1) yes
S21 C27 1.76(1) yes
S22 C26 1.74(1) yes
S22 C28 1.754(9) yes
S23 C27 1.72(1) yes
S23 C29 1.790(12) yes
S24 C28 1.74(1) yes
S24 C30 1.738(12) yes
S25 C31 1.768(12) yes
S25 C33 1.73(1) yes
S26 C32 1.782(12) yes
S26 C34 1.749(11) yes
S27 C33 1.73(1) yes
S27 C35 1.752(11) yes
S28 C34 1.77(1) yes
S28 C35 1.743(12) yes
S29 C36 1.749(11) yes
S29 C37 1.73(1) yes
S30 C36 1.735(11) yes
S30 C38 1.74(1) yes
S31 C37 1.749(11) yes
S31 C39 1.779(13) yes
S32 C38 1.766(11) yes
S32 C40 1.753(17) yes
O1 C41 1.269(13) yes
O2 C42 1.312(11) yes
O3 C41 1.242(12) yes
O4 C42 1.193(12) yes
O5 C43 1.292(11) yes
O6 C44 1.30(1) yes
O7 C43 1.21(1) yes
O8 C44 1.23(1) yes
O9 C45 1.288(13) yes
O10 C46 1.273(11) yes
O11 C45 1.230(11) yes
O12 C46 1.215(12) yes
O13 C53 1.217(13) yes
N1 H41 0.974 no
N1 H42 1.023 no
N1 H43 1.026 no
N1 H44 0.815 no
C1 C2 1.420(15) yes
C1 H1 0.980 no
C1 H2 0.964 no
C2 H3 0.965 no
C2 H4 0.927 no
C3 C4 1.35(1) yes
C5 C6 1.41(1) yes
C7 C8 1.35(1) yes
C9 C10 1.275(15) yes
C9 H5 1.011 no
C9 H6 0.882 no
C10 H7 0.962 no
C10 H8 0.988 no
C11 C12 1.495(12) yes
C11 H9 0.996 no
C11 H10 0.935 no
C12 H11 0.950 no
C12 H12 0.962 no
C13 C14 1.345(11) yes
C15 C16 1.366(11) yes
C17 C18 1.340(11) yes
C19 C20 1.467(18) yes
C19 H13 0.969 no
C19 H14 0.959 no
C20 H15 0.932 no
C20 H16 1.009 no
C21 C22 1.385(17) yes
C21 H17 1.009 no
C21 H18 0.863 no
C22 H19 0.917 no
C22 H20 0.969 no
C23 C24 1.335(14) yes
C25 C26 1.340(12) yes
C27 C28 1.339(13) yes
C29 C30 1.440(18) yes
C29 H21 0.930 no
C29 H22 1.025 no
C30 H23 0.940 no
C30 H24 0.987 no
C31 C32 1.514(16) yes
C31 H25 0.922 no
C31 H26 0.951 no
C32 H27 0.948 no
C32 H28 0.956 no
C33 C34 1.341(15) yes
C35 C36 1.340(12) yes
C37 C38 1.336(16) yes
C39 C40 1.42(2) yes
C39 H29 0.929 no
C39 H30 0.965 no
C40 H31 0.849 no
C40 H32 0.965 no
C41 C42 1.548(13) yes
C43 C44 1.518(12) yes
C45 C46 1.545(14) yes
C47 C48 1.390(15) yes
C47 C52 1.349(14) yes
C47 C53 1.518(17) yes
C48 C49 1.386(17) yes
C48 H33 0.916 no
C49 C50 1.354(17) yes
C49 H34 1.003 no
C50 C51 1.356(19) yes
C50 H35 0.957 no
C51 C52 1.425(19) yes
C51 H36 0.932 no
C52 H37 0.947 no
C53 C54 1.440(16) yes
C54 H38 0.934 no
C54 H39 0.927 no
C54 H40 0.970 no
